data_2100852
loop_
_publ_author_name
'Cervi, A. R.'
'Langlois d'Estaintot, B.'
'Hunter, W. N.'

_publ_section_title
;
 Crystal and molecular structure of d(GTCTAGAC)
;
_journal_issue 5
_journal_name_full 'Acta Crystallographica Section B'
_journal_page_first 714
_journal_page_last 719
_journal_paper_doi 10.1107/S0108768192004117
_journal_volume 48
_journal_year 1992
_chemical_formula_moiety 'C78 H92 N30 O46 P7,3(H2 O1)'
_chemical_formula_sum 'C78 H98 N30 O49 P7'
_chemical_formula_weight 2476
_symmetry_cell_setting tetragonal
_symmetry_space_group_name_Hall 'P 41n 2abw'
_symmetry_space_group_name_H-M 'P 43 21 2'
_atom_sites_fract_tran_matrix_11 0.023496241
_atom_sites_fract_tran_matrix_12 0
_atom_sites_fract_tran_matrix_13 0
_atom_sites_fract_tran_matrix_21 0
_atom_sites_fract_tran_matrix_22 0.023496241
_atom_sites_fract_tran_matrix_23 0
_atom_sites_fract_tran_matrix_31 0
_atom_sites_fract_tran_matrix_32 0
_atom_sites_fract_tran_matrix_33 0.040633889
_atom_sites_fract_tran_vector_1 0
_atom_sites_fract_tran_vector_2 0
_atom_sites_fract_tran_vector_3 0
_cell_angle_alpha 90
_cell_angle_beta 90
_cell_angle_gamma 90
_cell_formula_units_Z 8
_cell_length_a 42.56(11)
_cell_length_b 42.56(11)
_cell_length_c 24.61(11)
_cell_volume 44577
_diffrn_radiation_type Cu
_diffrn_radiation_wavelength 1.5418
_exptl_absorpt_coefficient_mu 5.08
_cod_data_source_file li0119.cif
_cod_data_source_block li0119a
_cod_depositor_comments
;
 Adding the _atom_site_type_symbol data item.

 Antanas Vaitkus,
 2017-01-30

It seems that the structure in this entry was determined using
macromolcular crystallography conventions, where coordinates are given
in Angstroems, and not in cell fractions. Unfortunately, to squeeze
their sructure into a small molecule CIF, authors apparently chose to
give fake cell constants, instead of using the appropriate
_atom_site_Cartn_[xyz] tags. Unfortunately, this makes the CIF not
only semantically incorrect, but the actual cell information is
irreversible lost and thus the file can not be fixed without the help
of the authors.

Saulius Gra\<zulis

Taking cell parameters from original publication, renaming tags
_atom_site_fract_[xyz] -> _atom_site_Cartn_[xyz] in an attempt to restore
original ("correct") cell constants. Describing the matrix to convert
Cartesian coordinates into fractional in _atom_sites_fract_tran_* tags.
Restoring original cell volume, which agrees with cell parameters.

Andrius Merkys
2016-01-12

;

loop_
_cod_entry_issue_id
_cod_entry_issue_origin
_cod_entry_issue_severity
_cod_entry_issue_description
_cod_entry_issue_author
_cod_entry_issue_date
1 original warning
;
The unit cell obviously is incorrect.
;
'Saulius Gra\<zulis' ?
2 original warning
;
The original unit cell is restored, but coordinates should be used with
caution.
;
'Andrius Merkys' 2016-01-12

_cod_database_code 2100852

loop_
_atom_site_label
_atom_site_type_symbol
_atom_site_Cartn_x
_atom_site_Cartn_y
_atom_site_Cartn_z
O5'1 O 7.231 -2.196 -5.399
C5'1 C 6.950 -3.464 -4.723
C4'1 C 8.299 -4.018 -4.302
O4'1 O 9.257 -3.779 -5.318
C3'1 C 8.912 -3.354 -3.074
C2'1 C 10.385 -3.707 -3.244
C1'1 C 10.538 -3.558 -4.728
N91 N 11.032 -2.213 -5.038
C81 C 10.432 -1.200 -5.709
N71 N 11.206 -0.153 -5.904
C51 C 12.419 -0.515 -5.331
C61 C 13.658 0.170 -5.193
O61 O 13.934 1.328 -5.562
N11 N 14.628 -0.540 -4.543
C21 C 14.419 -1.813 -4.100
N21 N 15.466 -2.434 -3.532
N31 N 13.296 -2.481 -4.196
C41 C 12.330 -1.788 -4.809
O3'1 O 8.397 -3.826 -1.833
P2 P 7.699 -2.741 -0.810
O2P2 O 6.588 -3.545 -0.207
O1P2 O 7.159 -1.711 -1.757
O5'2 O 8.933 -2.362 0.047
C1'2 C 12.606 -1.507 -0.128
C2'2 C 12.585 -1.081 1.307
C3'2 C 11.176 -1.528 1.745
C4'2 C 11.049 -2.839 0.982
C5'2 C 9.636 -3.349 0.820
O4'2 O 11.615 -2.545 -0.283
N12 N 12.308 -0.353 -1.012
C22 C 13.411 .413 -1.363
N32 N 13.206 1.451 -2.217
C42 C 11.985 1.728 -2.744
C52 C 10.878 0.902 -2.409
C62 C 11.091 -0.102 -1.563
O22 O 14.530 0.162 -0.925
O42 O 11.930 2.715 -3.546
CM52 C 9.516 1.217 -2.978
O3'2 O 11.070 -1.673 3.152
P3 P 10.321 -0.536 3.970
O2P3 O 9.389 -1.196 4.922
O1P3 O 9.682 0.255 2.867
O5'3 O 11.483 0.260 4.710
C1'3 C 14.696 2.945 3.098
C2'3 C 14.321 3.686 4.356
C3'3 C 13.343 2.737 5.038
C4'3 C 13.581 1.388 4.420
C5'3 C 12.402 0.758 3.726
O4'3 O 14.560 1.558 3.404
N13 N 13.785 3.345 2.018
C23 C 14.211 4.401 1.228
N33 N 13.381 4.797 0.226
C43 C 12.159 4.218 0.015
C53 C 11.738 3.145 0.847
C63 C 12.581 2.749 1.819
O23 O 15.296 4.924 1.457
N43 N 11.380 4.652 -0.987
O3'3 O 13.572 2.758 6.463
P4 P 13.249 4.145 7.228
O2P4 O 13.504 3.907 8.673
O1P4 O 11.785 4.341 6.832
O5'4 O 14.194 5.248 6.662
C1'4 C 15.428 7.848 4.189
C2'4 C 15.360 8.814 5.326
C3'4 C 15.173 7.899 6.524
C4'4 C 15.973 6.673 6.116
C5'4 C 15.607 5.380 6.834
O4'4 O 15.700 6.524 4.745
N14 N 14.160 7.776 3.450
C24 C 13.990 8.644 2.390
N34 N 12.832 8.538 1.666
C44 C 11.870 7.622 1.959
C54 C 12.061 6.725 3.049
C64 C 13.211 6.827 3.743
O24 O 14.858 9.470 2.156
O44 O 10.840 7.610 1.211
CM54 C 11.053 5.677 3.416
O3'4 O 15.645 8.491 7.720
P5 P 14.790 9.516 8.579
O2P5 O 15.309 9.627 9.977
O1P5 O 13.338 9.227 8.330
O5'5 O 15.181 10.942 7.875
C1'5 C 13.879 12.725 4.267
C2'5 C 13.474 14.066 4.853
C3'5 C 13.325 13.734 6.322
C4'5 C 14.364 12.649 6.531
C5'5 C 13.921 11.619 7.555
O4'5 O 14.560 12.019 5.296
N15 N 10.274 12.674 0.657
C25 C 11.359 13.474 0.844
N35 N 12.262 13.402 1.824
C45 C 11.968 12.394 2.660
C55 C 10.912 11.517 2.589
C65 C 10.002 11.653 1.511
N75 N 10.964 10.606 3.647
C85 C 12.040 10.955 4.317
N95 N 12.670 12.040 3.802
N65 N 8.980 10.832 1.294
O3'5 O 13.606 14.841 7.166
P6 P 12.487 15.964 7.442
O2P6 O 13.121 16.811 8.453
O1P6 O 11.321 15.168 7.816
O5'6 O 12.381 16.573 5.970
C1'6 C 10.981 17.250 2.577
C2'6 C 10.355 18.586 2.793
C3'6 C 10.746 18.846 4.258
C4'6 C 12.142 18.250 4.314
C5'6 C 12.708 17.952 5.680
O4'6 O 11.998 17.028 3.598
N16 N 6.903 14.632 0.896
C26 C 7.482 15.752 0.396
N36 N 8.546 16.369 0.898
C46 C 8.989 15.760 2.013
C56 C 8.495 14.619 2.601
C66 C 7.363 13.994 2.030
N76 N 9.240 14.296 3.731
C86 C 10.155 15.245 3.797
N96 N 10.040 16.152 2.781
N26 N 6.899 16.258 -0.684
O66 O 6.780 12.981 2.451
O3'6 O 10.683 20.233 4.560
P7 P 9.504 20.535 5.636
O2P7 O 9.929 21.884 6.128
O1P7 O 9.529 19.437 6.534
O5'7 O 8.201 20.586 4.673
C1'7 C 6.056 19.527 1.752
C2'7 C 5.069 20.565 2.156
C3'7 C 5.844 21.323 3.231
C4'7 C 7.248 21.318 2.626
C5'7 C 8.342 21.586 3.620
O4'7 O 7.376 20.033 2.057
N17 N 3.362 15.241 2.513
C27 C 3.171 16.249 1.632
N37 N 3.911 17.365 1.538
C47 C 4.933 17.339 2.404
C57 C 5.218 16.381 3.349
C67 C 4.379 15.258 3.413
N77 N 6.324 16.743 4.112
C87 C 6.707 17.875 3.561
N97 N 5.895 18.301 2.540
N67 N 4.550 14.283 4.297
O3'7 O 5.439 22.642 3.445
P8 P 4.209 23.208 4.243
O1P8 O 4.294 22.557 5.545
O2P8 O 4.494 24.749 4.243
O5'8 O 2.932 22.914 3.421
C5'8 C 2.749 21.642 2.712
C4'8 C 1.349 21.825 2.134
O4'8 O 0.689 20.633 1.831
C3'8 C 0.468 22.544 3.162
C2'8 C -0.375 21.450 3.741
C1'8 C -0.021 20.191 3.007
O3'8 O -0.208 23.621 2.486
N18 N 0.834 19.292 3.189
C68 C 1.945 19.735 4.489
C58 C 2.707 18.909 5.212
C48 C 2.332 17.535 5.274
N48 N 3.000 16.637 5.997
N38 N 1.243 17.096 4.580
C28 C 0.464 17.960 3.871
O28 O -0.540 17.539 3.305
OW19 O 14.585 15.313 1.617
OW39 O 14.594 0.902 9.098
OW49 O 16.943 10.508 6.253
